data_7031014
loop_
_publ_author_name
'Li, Bin'
'Li, Yan'
'Zhao, Na'
'Chen, Yuefei'
'Chen, Yujue'
'Fu, Gang'
'Zhu, Hongping'
'Ding, Yuqiang'

_publ_section_title
;
 Synthesis, structure and a nucleophilic coordination reaction of
 Germanetellurones.
;
_journal_issue 31
_journal_name_full 'Dalton transactions (Cambridge, England : 2003)'
_journal_page_first 12100
_journal_page_last 12108
_journal_paper_doi 10.1039/c4dt00937a
_journal_volume 43
_journal_year 2014
_chemical_formula_sum 'C82 H100 Fe2 Ge2 N4'
_chemical_formula_weight 1398.54
_chemical_name_systematic
; 
 ? 
;
_space_group_IT_number 2
_symmetry_cell_setting triclinic
_symmetry_space_group_name_Hall '-P 1'
_symmetry_space_group_name_H-M 'P -1'
_atom_sites_solution_hydrogens geom
_atom_sites_solution_primary direct
_atom_sites_solution_secondary difmap
_audit_creation_method SHELXL-97
_cell_angle_alpha 107.85(3)
_cell_angle_beta 110.20(3)
_cell_angle_gamma 97.91(3)
_cell_formula_units_Z 2
_cell_length_a 14.148(3)
_cell_length_b 17.098(3)
_cell_length_c 17.556(4)
_cell_measurement_reflns_used 31343
_cell_measurement_temperature 173(2)
_cell_measurement_theta_max 54.92
_cell_measurement_theta_min 5.99
_cell_volume 3650.2(19)
_computing_cell_refinement 'rapid auto (rigaku 2004)'
_computing_data_collection 'rapid auto (rigaku 2004)'
_computing_data_reduction 'rapid auto (rigaku 2004)'
_computing_molecular_graphics 'Bruker SHELXTL'
_computing_publication_material 'Bruker SHELXTL'
_computing_structure_refinement 'SHELXL-97 (Sheldrick, 1997)'
_computing_structure_solution 'SHELXS-97 (Sheldrick, 1990)'
_diffrn_ambient_temperature 173(2)
_diffrn_measured_fraction_theta_full 0.986
_diffrn_measured_fraction_theta_max 0.986
_diffrn_measurement_device_type 'rigaku raxis rapid IP area detector'
_diffrn_measurement_method '\w scans'
_diffrn_radiation_monochromator graphite
_diffrn_radiation_source 'fine-focus sealed tube'
_diffrn_radiation_type MoK\a
_diffrn_radiation_wavelength 0.71073
_diffrn_reflns_av_R_equivalents 0.0630
_diffrn_reflns_av_sigmaI/netI 0.0553
_diffrn_reflns_limit_h_max 18
_diffrn_reflns_limit_h_min -18
_diffrn_reflns_limit_k_max 22
_diffrn_reflns_limit_k_min -22
_diffrn_reflns_limit_l_max 22
_diffrn_reflns_limit_l_min -22
_diffrn_reflns_number 57128
_diffrn_reflns_theta_full 27.47
_diffrn_reflns_theta_max 27.47
_diffrn_reflns_theta_min 2.99
_exptl_absorpt_coefficient_mu 1.250
_exptl_absorpt_correction_T_max 0.8250
_exptl_absorpt_correction_T_min 0.5794
_exptl_absorpt_correction_type 'empirical absorption correction'
_exptl_absorpt_process_details 'ABSCOR by T.Higashi 8 March, 1995'
_exptl_crystal_colour 'golden yellow'
_exptl_crystal_density_diffrn 1.272
_exptl_crystal_density_meas ?
_exptl_crystal_density_method 'not measured'
_exptl_crystal_description prismatic
_exptl_crystal_F_000 1472
_exptl_crystal_size_max 0.49
_exptl_crystal_size_mid 0.20
_exptl_crystal_size_min 0.16
_refine_diff_density_max 0.955
_refine_diff_density_min -0.779
_refine_diff_density_rms 0.096
_refine_ls_extinction_method none
_refine_ls_goodness_of_fit_ref 1.095
_refine_ls_hydrogen_treatment 'refined in a riding mode to the carrier atom'
_refine_ls_matrix_type full
_refine_ls_number_parameters 931
_refine_ls_number_reflns 16498
_refine_ls_number_restraints 942
_refine_ls_restrained_S_all 1.076
_refine_ls_R_factor_all 0.0654
_refine_ls_R_factor_gt 0.0375
_refine_ls_shift/su_max 0.001
_refine_ls_shift/su_mean 0.000
_refine_ls_structure_factor_coef Fsqd
_refine_ls_weighting_details 'calc w=1/[\s^2^(Fo^2^)+(0.0383P)^2^+1.9561P] where P=(Fo^2^+2Fc^2^)/3'
_refine_ls_weighting_scheme calc
_refine_ls_wR_factor_gt 0.0821
_refine_ls_wR_factor_ref 0.1029
_reflns_number_gt 12217
_reflns_number_total 16498
_reflns_threshold_expression >2sigma(I)
_cod_data_source_file c4dt00937a2.cif
_cod_data_source_block compound_2
_cod_depositor_comments
;
The following automatic conversions were performed:

'_symmetry_cell_setting' value 'Triclinic' changed to 'triclinic'
according to
/usr/data/users/saulius/crontab/automatic-downloads/rss-feeds/RSC/lib/dictionaries/cif_core.dic
dictionary named 'cif_core.dic' version 2.4.2 from 2011-04-26.

Automatic conversion script
Id: cif_fix_values 2281 2013-09-26 08:29:07Z andrius 

 Adding full bibliography for 7031013--7031020.cif.

The following automatic conversions were performed:

'_exptl_crystal_density_meas' value 'not measured' was changed to '?'
- the value is perceived as not measured.

Automatic conversion script
Id: cif_fix_values 3008 2015-01-20 13:52:24Z robertas 
;
_cod_original_cell_volume 3650.4(13)
_cod_original_sg_symbol_H-M P-1
_cod_database_code 7031014

loop_
_symmetry_equiv_pos_as_xyz
'x, y, z'
'-x, -y, -z'

loop_
_atom_site_label
_atom_site_type_symbol
_atom_site_fract_x
_atom_site_fract_y
_atom_site_fract_z
_atom_site_U_iso_or_equiv
_atom_site_adp_type
_atom_site_occupancy
_atom_site_symmetry_multiplicity
_atom_site_calc_flag
_atom_site_refinement_flags
_atom_site_disorder_assembly
_atom_site_disorder_group
Ge1 Ge 0.315574(19) 0.618383(15) 0.563894(15) 0.02400(7) Uani 1 1 d . . .
Fe1 Fe 0.29457(3) 0.40795(2) 0.77948(2) 0.03136(9) Uani 1 1 d . . .
N1 N 0.22506(15) 0.54187(11) 0.43902(11) 0.0219(4) Uani 1 1 d . . .
N2 N 0.20602(14) 0.68021(11) 0.56695(11) 0.0209(4) Uani 1 1 d . . .
C6 C 0.2575(2) 0.53801(16) 0.60965(15) 0.0319(6) Uani 1 1 d . A .
C7 C 0.2324(2) 0.49161(16) 0.64294(15) 0.0307(5) Uani 1 1 d . . .
C8 C 0.2016(11) 0.4301(8) 0.6776(9) 0.032(2) Uani 0.50(4) 1 d PGU A 2
C9 C 0.1661(11) 0.4471(11) 0.7459(10) 0.039(2) Uani 0.50(4) 1 d PGU A 2
H9A H 0.1576 0.5032 0.7781 0.046 Uiso 0.50(4) 1 calc PR A 2
C10 C 0.1439(9) 0.3704(12) 0.7598(10) 0.040(3) Uani 0.50(4) 1 d PGU A 2
H10A H 0.1184 0.3632 0.8044 0.048 Uiso 0.50(4) 1 calc PR A 2
C11 C 0.1655(12) 0.3059(8) 0.7000(9) 0.045(3) Uani 0.50(4) 1 d PGU A 2
H11A H 0.1597 0.2458 0.6962 0.054 Uiso 0.50(4) 1 calc PR A 2
C12 C 0.2012(14) 0.3428(8) 0.6493(8) 0.037(2) Uani 0.50(4) 1 d PGU A 2
H12A H 0.2244 0.3131 0.6031 0.045 Uiso 0.50(4) 1 calc PR A 2
C8A C 0.1949(11) 0.4401(9) 0.6842(9) 0.032(3) Uani 0.50(4) 1 d PGU A 1
C9A C 0.1765(13) 0.4706(10) 0.7615(10) 0.036(2) Uani 0.50(4) 1 d PGU A 1
H9AA H 0.1842 0.5315 0.7959 0.044 Uiso 0.50(4) 1 calc PR A 1
C10A C 0.1469(10) 0.3992(13) 0.7820(11) 0.043(3) Uani 0.50(4) 1 d PGU A 1
H10B H 0.1302 0.4012 0.8333 0.052 Uiso 0.50(4) 1 calc PR A 1
C11A C 0.1470(9) 0.3245(10) 0.7174(10) 0.038(3) Uani 0.50(4) 1 d PGU A 1
H11B H 0.1287 0.2648 0.7146 0.045 Uiso 0.50(4) 1 calc PR A 1
C12A C 0.1767(12) 0.3499(9) 0.6569(8) 0.036(2) Uani 0.50(4) 1 d PGU A 1
H12B H 0.1819 0.3109 0.6037 0.044 Uiso 0.50(4) 1 calc PR A 1
C1 C 0.0568(2) 0.44528(16) 0.32346(16) 0.0353(6) Uani 1 1 d . . .
H1A H 0.0824 0.3948 0.3232 0.053 Uiso 1 1 calc R . .
H1B H 0.0629 0.4613 0.2760 0.053 Uiso 1 1 calc R . .
H1C H -0.0168 0.4323 0.3147 0.053 Uiso 1 1 calc R . .
C2 C 0.12098(17) 0.51826(14) 0.41032(14) 0.0226(5) Uani 1 1 d . . .
C3 C 0.06691(18) 0.55892(14) 0.45625(14) 0.0237(5) Uani 1 1 d . . .
H3A H -0.0035 0.5288 0.4389 0.028 Uiso 1 1 calc R . .
C4 C 0.10459(18) 0.63876(14) 0.52482(14) 0.0232(5) Uani 1 1 d . . .
C5 C 0.02553(19) 0.67906(17) 0.54932(17) 0.0338(6) Uani 1 1 d . . .
H5A H 0.0534 0.7079 0.6133 0.051 Uiso 1 1 calc R . .
H5B H -0.0395 0.6347 0.5286 0.051 Uiso 1 1 calc R . .
H5C H 0.0113 0.7208 0.5221 0.051 Uiso 1 1 calc R . .
C13 C 0.4130(8) 0.5059(7) 0.8897(6) 0.0432(18) Uani 0.68(3) 1 d PGU A 2
H13A H 0.4065 0.5633 0.9210 0.052 Uiso 0.68(3) 1 calc PR A 2
C14 C 0.4421(6) 0.4840(7) 0.8183(7) 0.0426(19) Uani 0.68(3) 1 d PGU A 2
H14A H 0.4614 0.5234 0.7909 0.051 Uiso 0.68(3) 1 calc PR A 2
C15 C 0.4402(6) 0.3968(8) 0.7929(9) 0.0541(18) Uani 0.68(3) 1 d PGU A 2
H15A H 0.4591 0.3639 0.7451 0.065 Uiso 0.68(3) 1 calc PR A 2
C16 C 0.4098(7) 0.3648(8) 0.8487(9) 0.054(2) Uani 0.68(3) 1 d PGU A 2
H16A H 0.4028 0.3052 0.8469 0.065 Uiso 0.68(3) 1 calc PR A 2
C17 C 0.3930(8) 0.4322(8) 0.9085(7) 0.050(2) Uani 0.68(3) 1 d PGU A 2
H17A H 0.3703 0.4284 0.9556 0.060 Uiso 0.68(3) 1 calc PR A 2
C13A C 0.422(2) 0.4840(14) 0.8754(14) 0.054(4) Uani 0.32(3) 1 d PGU A 1
H13B H 0.4304 0.5434 0.9145 0.065 Uiso 0.32(3) 1 calc PR A 1
C14A C 0.4374(16) 0.4610(13) 0.7983(13) 0.053(4) Uani 0.32(3) 1 d PGU A 1
H14B H 0.4569 0.5008 0.7713 0.064 Uiso 0.32(3) 1 calc PR A 1
C15A C 0.4204(14) 0.3728(12) 0.7651(14) 0.048(3) Uiso 0.32(3) 1 d PGU A 1
H15B H 0.4223 0.3379 0.7086 0.057 Uiso 0.32(3) 1 calc PR A 1
C16A C 0.3942(15) 0.3413(12) 0.8215(14) 0.053(4) Uani 0.32(3) 1 d PGU A 1
H16B H 0.3744 0.2797 0.8129 0.064 Uiso 0.32(3) 1 calc PR A 1
C17A C 0.3950(18) 0.4100(14) 0.8897(14) 0.048(4) Uani 0.32(3) 1 d PGU A 1
H17B H 0.3794 0.4068 0.9402 0.058 Uiso 0.32(3) 1 calc PR A 1
C21 C 0.27597(18) 0.50275(15) 0.38438(14) 0.0249(5) Uani 1 1 d . B .
C22 C 0.30150(19) 0.54282(15) 0.33232(15) 0.0288(5) Uani 1 1 d D . .
C23 C 0.3491(2) 0.50254(18) 0.27934(18) 0.0389(6) Uani 1 1 d . B .
H23A H 0.3654 0.5278 0.2426 0.047 Uiso 1 1 calc R . .
C24 C 0.3727(2) 0.42683(18) 0.27943(18) 0.0414(7) Uani 1 1 d . . .
H24A H 0.4038 0.3999 0.2422 0.050 Uiso 1 1 calc R B .
C25 C 0.3512(2) 0.39056(17) 0.33371(17) 0.0374(6) Uani 1 1 d . B .
H25A H 0.3702 0.3397 0.3350 0.045 Uiso 1 1 calc R . .
C26 C 0.30218(19) 0.42672(15) 0.38678(15) 0.0285(5) Uani 1 1 d . . .
C31 C 0.24234(17) 0.76908(14) 0.62517(14) 0.0237(5) Uani 1 1 d . . .
C32 C 0.25225(18) 0.83181(15) 0.58963(16) 0.0273(5) Uani 1 1 d . . .
C33 C 0.2992(2) 0.91659(15) 0.64806(17) 0.0328(6) Uani 1 1 d . . .
H33A H 0.3067 0.9600 0.6257 0.039 Uiso 1 1 calc R . .
C34 C 0.3352(2) 0.93876(16) 0.73785(17) 0.0360(6) Uani 1 1 d . . .
H34A H 0.3686 0.9967 0.7765 0.043 Uiso 1 1 calc R . .
C35 C 0.32236(19) 0.87663(16) 0.77105(16) 0.0332(6) Uani 1 1 d . . .
H35A H 0.3466 0.8925 0.8328 0.040 Uiso 1 1 calc R . .
C36 C 0.27438(18) 0.79070(15) 0.71579(15) 0.0269(5) Uani 1 1 d . . .
C221 C 0.2815(11) 0.6267(10) 0.3337(10) 0.0337(16) Uani 0.659(16) 1 d PDU B 2
H22A H 0.2865 0.6583 0.3938 0.040 Uiso 0.659(16) 1 calc PR B 2
C222 C 0.1718(6) 0.6189(4) 0.2694(6) 0.0569(17) Uani 0.659(16) 1 d PDU B 2
H22B H 0.1195 0.5925 0.2854 0.085 Uiso 0.659(16) 1 calc PR B 2
H22C H 0.1606 0.5834 0.2098 0.085 Uiso 0.659(16) 1 calc PR B 2
H22D H 0.1650 0.6758 0.2720 0.085 Uiso 0.659(16) 1 calc PR B 2
C223 C 0.3624(7) 0.6830(4) 0.3198(7) 0.0525(15) Uani 0.659(16) 1 d PDU B 2
H22E H 0.4329 0.6855 0.3583 0.079 Uiso 0.659(16) 1 calc PR B 2
H22F H 0.3532 0.7407 0.3336 0.079 Uiso 0.659(16) 1 calc PR B 2
H22G H 0.3530 0.6590 0.2585 0.079 Uiso 0.659(16) 1 calc PR B 2
C22A C 0.278(3) 0.630(2) 0.333(2) 0.044(3) Uani 0.341(16) 1 d PDU B 1
H22H H 0.2499 0.6519 0.3775 0.053 Uiso 0.341(16) 1 calc PR B 1
C22B C 0.1972(13) 0.6171(8) 0.2402(10) 0.059(3) Uani 0.341(16) 1 d PDU B 1
H22I H 0.1306 0.5784 0.2267 0.088 Uiso 0.341(16) 1 calc PR B 1
H22J H 0.2236 0.5925 0.1960 0.088 Uiso 0.341(16) 1 calc PR B 1
H22K H 0.1865 0.6724 0.2397 0.088 Uiso 0.341(16) 1 calc PR B 1
C22C C 0.3845(11) 0.6930(9) 0.3575(12) 0.056(3) Uani 0.341(16) 1 d PDU B 1
H22L H 0.3722 0.7459 0.3504 0.084 Uiso 0.341(16) 1 calc PR B 1
H22M H 0.4174 0.6669 0.3190 0.084 Uiso 0.341(16) 1 calc PR B 1
H22N H 0.4309 0.7059 0.4186 0.084 Uiso 0.341(16) 1 calc PR B 1
C261 C 0.2824(2) 0.38536(15) 0.44719(16) 0.0333(6) Uani 1 1 d . B .
H26A H 0.2398 0.4159 0.4745 0.040 Uiso 1 1 calc R . .
C262 C 0.3860(3) 0.3954(2) 0.5208(2) 0.0537(8) Uani 1 1 d . . .
H26B H 0.4236 0.4561 0.5528 0.081 Uiso 1 1 calc R B .
H26C H 0.4287 0.3651 0.4957 0.081 Uiso 1 1 calc R . .
H26D H 0.3721 0.3715 0.5612 0.081 Uiso 1 1 calc R . .
C263 C 0.2209(3) 0.29088(17) 0.3969(2) 0.0486(8) Uani 1 1 d . . .
H26E H 0.1548 0.2857 0.3500 0.073 Uiso 1 1 calc R B .
H26F H 0.2061 0.2674 0.4373 0.073 Uiso 1 1 calc R . .
H26G H 0.2623 0.2592 0.3713 0.073 Uiso 1 1 calc R . .
C321 C 0.2135(2) 0.80991(16) 0.49117(16) 0.0321(6) Uani 1 1 d . . .
H32A H 0.1963 0.7465 0.4614 0.038 Uiso 1 1 calc R . .
C322 C 0.2945(2) 0.8501(2) 0.4667(2) 0.0535(8) Uani 1 1 d . . .
H32B H 0.3590 0.8335 0.4894 0.080 Uiso 1 1 calc R . .
H32C H 0.3093 0.9124 0.4920 0.080 Uiso 1 1 calc R . .
H32D H 0.2680 0.8305 0.4026 0.080 Uiso 1 1 calc R . .
C323 C 0.1140(2) 0.8376(3) 0.4550(2) 0.0616(10) Uani 1 1 d . . .
H32E H 0.0594 0.8107 0.4685 0.092 Uiso 1 1 calc R . .
H32F H 0.0896 0.8200 0.3912 0.092 Uiso 1 1 calc R . .
H32G H 0.1295 0.8999 0.4822 0.092 Uiso 1 1 calc R . .
C361 C 0.2567(2) 0.72517(16) 0.75496(15) 0.0322(6) Uani 1 1 d . . .
H36A H 0.2141 0.6696 0.7052 0.039 Uiso 1 1 calc R . .
C362 C 0.3598(2) 0.7118(2) 0.80825(19) 0.0483(7) Uani 1 1 d . . .
H36B H 0.3979 0.6957 0.7713 0.072 Uiso 1 1 calc R . .
H36C H 0.3452 0.6662 0.8289 0.072 Uiso 1 1 calc R . .
H36D H 0.4024 0.7648 0.8588 0.072 Uiso 1 1 calc R . .
C363 C 0.1947(3) 0.7490(2) 0.81089(19) 0.0508(8) Uani 1 1 d . . .
H36E H 0.1290 0.7575 0.7758 0.076 Uiso 1 1 calc R . .
H36F H 0.2362 0.8019 0.8620 0.076 Uiso 1 1 calc R . .
H36G H 0.1793 0.7030 0.8307 0.076 Uiso 1 1 calc R . .
Ge2 Ge 0.121818(19) 0.846094(15) 0.221025(15) 0.02368(7) Uani 1 1 d . . .
Fe2 Fe -0.31390(3) 0.82768(3) -0.00643(3) 0.04723(12) Uani 1 1 d . . .
N3 N 0.13924(15) 0.82890(12) 0.10879(12) 0.0239(4) Uani 1 1 d . . .
N4 N 0.13999(14) 0.97138(12) 0.24646(12) 0.0226(4) Uani 1 1 d . . .
C41 C 0.1028(2) 0.84914(17) -0.03038(17) 0.0388(6) Uani 1 1 d . . .
H41A H 0.1637 0.8290 -0.0328 0.058 Uiso 1 1 calc R . .
H41B H 0.1010 0.8976 -0.0490 0.058 Uiso 1 1 calc R . .
H41C H 0.0387 0.8029 -0.0696 0.058 Uiso 1 1 calc R . .
C42 C 0.11047(18) 0.87679(14) 0.06236(15) 0.0255(5) Uani 1 1 d . . .
C43 C 0.09103(18) 0.95507(14) 0.09624(14) 0.0241(5) Uani 1 1 d . . .
H43A H 0.0575 0.9784 0.0549 0.029 Uiso 1 1 calc R . .
C44 C 0.11534(17) 1.00286(14) 0.18412(15) 0.0232(5) Uani 1 1 d . . .
C45 C 0.1182(2) 1.09576(15) 0.20798(17) 0.0347(6) Uani 1 1 d . . .
H45A H 0.0932 1.1136 0.2544 0.052 Uiso 1 1 calc R . .
H45B H 0.0731 1.1043 0.1562 0.052 Uiso 1 1 calc R . .
H45C H 0.1902 1.1299 0.2289 0.052 Uiso 1 1 calc R . .
C46 C -0.03382(19) 0.81988(15) 0.16266(15) 0.0282(5) Uani 1 1 d . C .
C47 C -0.1278(2) 0.80029(15) 0.12825(16) 0.0294(5) Uani 1 1 d . . .
C48 C -0.2397(2) 0.77867(17) 0.08193(17) 0.0340(6) Uani 1 1 d . C .
C49 C -0.3099(3) 0.8208(3) 0.1068(2) 0.0605(9) Uani 1 1 d . C .
H49A H -0.2909 0.8706 0.1626 0.073 Uiso 1 1 calc R . .
C50 C -0.4125(2) 0.7807(3) 0.0384(2) 0.0637(11) Uani 1 1 d . C .
H50A H -0.4775 0.7976 0.0380 0.076 Uiso 1 1 calc R . .
C51 C -0.4065(2) 0.7156(2) -0.0274(2) 0.0559(9) Uani 1 1 d . C .
H51A H -0.4663 0.6770 -0.0839 0.067 Uiso 1 1 calc R . .
C52 C -0.3011(2) 0.71296(19) -0.0017(2) 0.0540(8) Uani 1 1 d . C .
H52A H -0.2738 0.6723 -0.0374 0.065 Uiso 1 1 calc R . .
C53 C -0.2546(5) 0.8208(5) -0.1052(4) 0.086(2) Uani 0.551(9) 1 d PGU C 2
H53A H -0.2273 0.7737 -0.1322 0.103 Uiso 0.551(9) 1 calc PR C 2
C54 C -0.1976(4) 0.8908(4) -0.0275(4) 0.0543(17) Uiso 0.551(9) 1 d PGU C 2
H54A H -0.1207 0.9056 0.0089 0.065 Uiso 0.551(9) 1 calc PR C 2
C55 C -0.2651(5) 0.9384(4) -0.0106(5) 0.090(3) Uani 0.551(9) 1 d PGU C 2
H55A H -0.2445 0.9953 0.0379 0.108 Uiso 0.551(9) 1 calc PR C 2
C56 C -0.3638(5) 0.8977(5) -0.0780(6) 0.077(3) Uani 0.551(9) 1 d PGU C 2
H56A H -0.4274 0.9191 -0.0852 0.092 Uiso 0.551(9) 1 calc PR C 2
C57 C -0.3573(5) 0.8250(6) -0.1364(5) 0.089(3) Uani 0.551(9) 1 d PGU C 2
H57A H -0.4169 0.7820 -0.1904 0.107 Uiso 0.551(9) 1 calc PR C 2
C53A C -0.2648(6) 0.8706(5) -0.0798(4) 0.086(3) Uiso 0.449(9) 1 d PGU C 1
H53B H -0.2398 0.8380 -0.1233 0.103 Uiso 0.449(9) 1 calc PR C 1
C54A C -0.2012(5) 0.9247(4) 0.0084(4) 0.0421(19) Uiso 0.449(9) 1 d PGU C 1
H54B H -0.1240 0.9344 0.0392 0.051 Uiso 0.449(9) 1 calc PR C 1
C55A C -0.2650(6) 0.9654(4) 0.0444(6) 0.082(3) Uani 0.449(9) 1 d PGU C 1
H55B H -0.2424 1.0043 0.1069 0.099 Uiso 0.449(9) 1 calc PR C 1
C56A C -0.3680(6) 0.9364(5) -0.0215(7) 0.087(3) Uani 0.449(9) 1 d PGU C 1
H56B H -0.4310 0.9511 -0.0138 0.104 Uiso 0.449(9) 1 calc PR C 1
C57A C -0.3680(6) 0.8778(6) -0.0983(6) 0.081(4) Uani 0.449(9) 1 d PGU C 1
H57B H -0.4295 0.8483 -0.1562 0.097 Uiso 0.449(9) 1 calc PR C 1
C61 C 0.1709(2) 0.75397(15) 0.07247(16) 0.0304(5) Uani 1 1 d . . .
C62 C 0.2786(2) 0.75997(17) 0.10038(18) 0.0380(6) Uani 1 1 d . . .
C63 C 0.3073(3) 0.6877(2) 0.0624(2) 0.0526(8) Uani 1 1 d . . .
H63A H 0.3794 0.6898 0.0800 0.063 Uiso 1 1 calc R . .
C64 C 0.2334(3) 0.6138(2) 0.0002(2) 0.0594(9) Uani 1 1 d . . .
H64A H 0.2548 0.5659 -0.0256 0.071 Uiso 1 1 calc R . .
C65 C 0.1288(3) 0.60865(18) -0.0248(2) 0.0508(8) Uani 1 1 d . . .
H65A H 0.0786 0.5569 -0.0674 0.061 Uiso 1 1 calc R . .
C66 C 0.0946(2) 0.67812(16) 0.01121(17) 0.0355(6) Uani 1 1 d . . .
C71 C 0.17751(19) 1.02633(14) 0.33771(15) 0.0267(5) Uani 1 1 d . . .
C72 C 0.2859(2) 1.06128(17) 0.38736(16) 0.0354(6) Uani 1 1 d . . .
C73 C 0.3211(2) 1.1091(2) 0.47679(18) 0.0491(8) Uani 1 1 d . . .
H73A H 0.3942 1.1328 0.5115 0.059 Uiso 1 1 calc R . .
C74 C 0.2527(3) 1.12298(19) 0.51615(18) 0.0491(8) Uani 1 1 d . . .
H74A H 0.2786 1.1547 0.5775 0.059 Uiso 1 1 calc R . .
C75 C 0.1460(2) 1.09044(17) 0.46590(17) 0.0405(7) Uani 1 1 d . . .
H75A H 0.0991 1.1012 0.4931 0.049 Uiso 1 1 calc R . .
C76 C 0.1059(2) 1.04201(15) 0.37592(15) 0.0294(5) Uani 1 1 d . . .
C621 C 0.3604(2) 0.84208(18) 0.1681(2) 0.0405(6) Uani 1 1 d . . .
H62A H 0.3326 0.8678 0.2123 0.049 Uiso 1 1 calc R . .
C622 C 0.4657(2) 0.8289(2) 0.2180(2) 0.0551(8) Uani 1 1 d . . .
H62B H 0.4541 0.7856 0.2421 0.083 Uiso 1 1 calc R . .
H62C H 0.5111 0.8828 0.2660 0.083 Uiso 1 1 calc R . .
H62D H 0.4991 0.8097 0.1778 0.083 Uiso 1 1 calc R . .
C623 C 0.3783(2) 0.9074(2) 0.1275(2) 0.0560(9) Uani 1 1 d . . .
H62E H 0.3131 0.9226 0.1034 0.084 Uiso 1 1 calc R . .
H62F H 0.4004 0.8826 0.0804 0.084 Uiso 1 1 calc R . .
H62G H 0.4329 0.9588 0.1727 0.084 Uiso 1 1 calc R . .
C661 C -0.0214(2) 0.66831(16) -0.01375(17) 0.0368(6) Uani 1 1 d . . .
H66A H -0.0308 0.7259 0.0124 0.044 Uiso 1 1 calc R . .
C662 C -0.0622(3) 0.61021(19) 0.0256(2) 0.0519(8) Uani 1 1 d . . .
H66B H -0.0207 0.6328 0.0892 0.078 Uiso 1 1 calc R . .
H66C H -0.0564 0.5526 -0.0008 0.078 Uiso 1 1 calc R . .
H66D H -0.1357 0.6080 0.0137 0.078 Uiso 1 1 calc R . .
C663 C -0.0855(3) 0.6340(2) -0.1133(2) 0.0616(9) Uani 1 1 d . . .
H66E H -0.0569 0.6706 -0.1380 0.092 Uiso 1 1 calc R . .
H66F H -0.1585 0.6339 -0.1256 0.092 Uiso 1 1 calc R . .
H66G H -0.0819 0.5757 -0.1399 0.092 Uiso 1 1 calc R . .
C721 C 0.3641(2) 1.04945(19) 0.34589(18) 0.0400(6) Uani 1 1 d . . .
H72A H 0.3240 1.0125 0.2823 0.048 Uiso 1 1 calc R . .
C722 C 0.4239(2) 1.1347(2) 0.3524(2) 0.0543(8) Uani 1 1 d . . .
H72B H 0.3742 1.1615 0.3226 0.082 Uiso 1 1 calc R . .
H72C H 0.4727 1.1246 0.3245 0.082 Uiso 1 1 calc R . .
H72D H 0.4630 1.1724 0.4143 0.082 Uiso 1 1 calc R . .
C723 C 0.4401(2) 1.0036(2) 0.3877(2) 0.0529(8) Uani 1 1 d . . .
H72E H 0.4009 0.9469 0.3778 0.079 Uiso 1 1 calc R . .
H72F H 0.4775 1.0370 0.4509 0.079 Uiso 1 1 calc R . .
H72G H 0.4906 0.9977 0.3611 0.079 Uiso 1 1 calc R . .
C761 C -0.0112(2) 1.01212(16) 0.32190(17) 0.0322(6) Uani 1 1 d . . .
H76A H -0.0247 0.9785 0.2597 0.039 Uiso 1 1 calc R . .
C762 C -0.0560(3) 1.0897(2) 0.3240(2) 0.0519(8) Uani 1 1 d . . .
H76B H -0.0153 1.1290 0.3090 0.078 Uiso 1 1 calc R . .
H76C H -0.0520 1.1191 0.3829 0.078 Uiso 1 1 calc R . .
H76D H -0.1292 1.0702 0.2814 0.078 Uiso 1 1 calc R . .
C763 C -0.0680(2) 0.95500(19) 0.3538(2) 0.0449(7) Uani 1 1 d . . .
H76E H -0.0396 0.9057 0.3524 0.067 Uiso 1 1 calc R . .
H76F H -0.1430 0.9352 0.3155 0.067 Uiso 1 1 calc R . .
H76G H -0.0579 0.9876 0.4140 0.067 Uiso 1 1 calc R . .

loop_
_atom_site_aniso_label
_atom_site_aniso_U_11
_atom_site_aniso_U_22
_atom_site_aniso_U_33
_atom_site_aniso_U_23
_atom_site_aniso_U_13
_atom_site_aniso_U_12
Ge1 0.02185(13) 0.02481(13) 0.02193(13) 0.00686(10) 0.00674(10) 0.00685(10)
Fe1 0.02568(18) 0.0389(2) 0.0348(2) 0.02526(17) 0.00966(15) 0.00626(16)
N1 0.0255(10) 0.0209(9) 0.0203(10) 0.0081(7) 0.0104(8) 0.0057(8)
N2 0.0223(10) 0.0199(9) 0.0186(9) 0.0066(7) 0.0077(8) 0.0034(8)
C6 0.0439(15) 0.0323(13) 0.0238(13) 0.0133(10) 0.0132(11) 0.0195(12)
C7 0.0354(14) 0.0354(14) 0.0215(12) 0.0129(10) 0.0076(10) 0.0162(12)
C8 0.022(4) 0.046(5) 0.035(4) 0.019(4) 0.017(4) 0.012(4)
C9 0.029(4) 0.050(5) 0.043(5) 0.023(4) 0.013(4) 0.020(4)
C10 0.032(4) 0.056(7) 0.039(5) 0.029(5) 0.013(4) 0.007(4)
C11 0.046(5) 0.047(4) 0.048(5) 0.029(4) 0.017(4) 0.008(4)
C12 0.037(6) 0.035(4) 0.042(4) 0.019(3) 0.015(3) 0.007(3)
C8A 0.033(5) 0.035(4) 0.026(5) 0.020(3) 0.000(4) 0.015(4)
C9A 0.043(5) 0.046(5) 0.036(5) 0.024(4) 0.025(4) 0.019(4)
C10A 0.029(4) 0.060(7) 0.052(5) 0.027(5) 0.025(4) 0.010(4)
C11A 0.020(4) 0.040(5) 0.043(5) 0.019(4) 0.005(3) -0.008(4)
C12A 0.030(5) 0.042(4) 0.029(4) 0.012(3) 0.007(3) 0.004(4)
C1 0.0319(14) 0.0358(14) 0.0242(13) 0.0011(10) 0.0069(11) 0.0032(12)
C2 0.0238(11) 0.0220(11) 0.0199(11) 0.0091(9) 0.0069(9) 0.0032(9)
C3 0.0195(11) 0.0257(12) 0.0241(12) 0.0102(9) 0.0074(9) 0.0032(10)
C4 0.0241(12) 0.0252(12) 0.0230(12) 0.0119(9) 0.0102(9) 0.0072(10)
C5 0.0266(13) 0.0335(14) 0.0402(15) 0.0109(11) 0.0157(11) 0.0073(11)
C13 0.038(3) 0.042(4) 0.033(3) 0.014(3) 0.002(2) -0.002(3)
C14 0.020(3) 0.048(4) 0.058(4) 0.028(3) 0.011(3) -0.003(3)
C15 0.030(3) 0.062(5) 0.069(5) 0.020(4) 0.019(3) 0.019(3)
C16 0.041(4) 0.053(5) 0.070(5) 0.045(4) 0.005(4) 0.014(4)
C17 0.040(3) 0.064(5) 0.035(4) 0.030(3) -0.001(3) 0.000(3)
C13A 0.048(7) 0.036(7) 0.053(8) 0.010(6) 0.005(6) -0.004(6)
C14A 0.039(7) 0.068(9) 0.055(7) 0.047(7) 0.007(6) 0.000(7)
C16A 0.027(6) 0.042(6) 0.074(8) 0.030(6) -0.001(6) -0.001(5)
C17A 0.038(7) 0.062(8) 0.042(7) 0.034(6) 0.008(6) -0.005(6)
C21 0.0249(12) 0.0262(12) 0.0189(11) 0.0036(9) 0.0093(9) 0.0033(10)
C22 0.0317(13) 0.0285(13) 0.0272(13) 0.0077(10) 0.0166(11) 0.0061(11)
C23 0.0432(16) 0.0397(15) 0.0388(15) 0.0140(12) 0.0257(13) 0.0049(13)
C24 0.0422(16) 0.0412(16) 0.0417(16) 0.0062(12) 0.0270(13) 0.0109(13)
C25 0.0389(15) 0.0328(14) 0.0410(16) 0.0095(12) 0.0197(13) 0.0135(12)
C26 0.0305(13) 0.0227(12) 0.0276(13) 0.0038(9) 0.0122(10) 0.0059(10)
C31 0.0215(11) 0.0210(11) 0.0244(12) 0.0054(9) 0.0078(9) 0.0054(9)
C32 0.0258(12) 0.0271(12) 0.0328(13) 0.0115(10) 0.0152(10) 0.0099(10)
C33 0.0329(14) 0.0222(12) 0.0443(16) 0.0104(11) 0.0200(12) 0.0042(11)
C34 0.0292(13) 0.0233(13) 0.0408(15) -0.0019(11) 0.0122(11) 0.0017(11)
C35 0.0277(13) 0.0338(14) 0.0255(13) 0.0008(10) 0.0062(10) 0.0075(11)
C36 0.0227(12) 0.0306(13) 0.0240(12) 0.0063(10) 0.0083(10) 0.0101(10)
C221 0.049(3) 0.029(3) 0.038(2) 0.016(2) 0.031(2) 0.013(2)
C222 0.066(3) 0.042(2) 0.064(3) 0.026(2) 0.020(2) 0.021(2)
C223 0.066(3) 0.039(2) 0.062(3) 0.022(3) 0.037(3) 0.006(2)
C22A 0.061(5) 0.029(4) 0.051(5) 0.022(4) 0.026(4) 0.013(4)
C22B 0.070(4) 0.040(3) 0.061(4) 0.023(4) 0.016(4) 0.018(4)
C22C 0.066(4) 0.038(4) 0.059(5) 0.022(4) 0.019(4) 0.009(3)
C261 0.0444(15) 0.0233(12) 0.0350(14) 0.0103(10) 0.0188(12) 0.0126(12)
C262 0.059(2) 0.0547(19) 0.0446(18) 0.0239(15) 0.0122(15) 0.0206(17)
C263 0.066(2) 0.0268(14) 0.0547(19) 0.0120(13) 0.0311(16) 0.0100(14)
C321 0.0440(15) 0.0261(12) 0.0304(14) 0.0127(10) 0.0185(12) 0.0094(12)
C322 0.0386(17) 0.081(2) 0.0425(18) 0.0308(16) 0.0169(14) 0.0046(16)
C323 0.0421(18) 0.104(3) 0.0436(19) 0.0351(19) 0.0167(15) 0.0223(19)
C361 0.0361(14) 0.0353(14) 0.0213(12) 0.0084(10) 0.0097(10) 0.0088(12)
C362 0.0502(18) 0.0542(18) 0.0347(16) 0.0221(14) 0.0058(13) 0.0160(15)
C363 0.068(2) 0.0487(18) 0.0378(17) 0.0109(13) 0.0313(16) 0.0107(16)
Ge2 0.02794(14) 0.02395(13) 0.02394(13) 0.01232(10) 0.01264(10) 0.00880(11)
Fe2 0.0347(2) 0.0526(3) 0.0643(3) 0.0440(2) 0.0157(2) 0.0036(2)
N3 0.0301(11) 0.0232(10) 0.0259(10) 0.0098(8) 0.0180(9) 0.0115(9)
N4 0.0229(10) 0.0223(10) 0.0224(10) 0.0084(8) 0.0092(8) 0.0056(8)
C41 0.0594(18) 0.0319(14) 0.0320(14) 0.0138(11) 0.0249(13) 0.0130(13)
C42 0.0283(12) 0.0244(12) 0.0236(12) 0.0106(9) 0.0104(10) 0.0036(10)
C43 0.0271(12) 0.0248(12) 0.0222(12) 0.0124(9) 0.0093(9) 0.0066(10)
C44 0.0206(11) 0.0241(12) 0.0285(12) 0.0126(9) 0.0115(9) 0.0071(10)
C45 0.0490(16) 0.0238(12) 0.0362(14) 0.0124(10) 0.0211(13) 0.0126(12)
C46 0.0318(14) 0.0246(12) 0.0297(13) 0.0068(10) 0.0181(11) 0.0058(11)
C47 0.0329(14) 0.0263(12) 0.0332(14) 0.0129(10) 0.0181(11) 0.0049(11)
C48 0.0286(13) 0.0379(14) 0.0412(15) 0.0229(12) 0.0152(12) 0.0057(12)
C49 0.0438(18) 0.098(3) 0.0466(19) 0.0263(18) 0.0245(15) 0.0274(19)
C50 0.0314(16) 0.116(3) 0.070(2) 0.064(2) 0.0247(17) 0.0220(19)
C51 0.0345(16) 0.0496(19) 0.070(2) 0.0374(18) -0.0004(16) -0.0044(15)
C52 0.0401(17) 0.0373(16) 0.063(2) 0.0135(14) 0.0027(15) 0.0061(14)
C53 0.113(5) 0.103(6) 0.101(5) 0.074(4) 0.083(5) 0.026(5)
C55 0.108(6) 0.044(4) 0.128(7) 0.057(4) 0.046(5) -0.003(4)
C56 0.052(5) 0.079(5) 0.132(7) 0.086(5) 0.034(4) 0.022(4)
C57 0.106(5) 0.100(6) 0.078(5) 0.071(4) 0.032(4) 0.010(5)
C55A 0.099(6) 0.039(5) 0.104(7) 0.040(5) 0.032(5) 0.004(4)
C56A 0.087(6) 0.063(6) 0.135(8) 0.068(5) 0.042(5) 0.034(5)
C57A 0.097(8) 0.066(6) 0.073(6) 0.060(5) 0.010(5) -0.013(5)
C61 0.0460(15) 0.0243(12) 0.0347(14) 0.0132(10) 0.0284(12) 0.0154(12)
C62 0.0457(16) 0.0352(14) 0.0554(18) 0.0240(13) 0.0365(14) 0.0212(13)
C63 0.057(2) 0.0460(18) 0.085(2) 0.0327(17) 0.0518(19) 0.0293(17)
C64 0.082(3) 0.0346(17) 0.090(3) 0.0214(17) 0.064(2) 0.0295(18)
C65 0.071(2) 0.0292(15) 0.062(2) 0.0107(13) 0.0446(18) 0.0140(15)
C66 0.0524(17) 0.0254(13) 0.0381(15) 0.0108(11) 0.0301(13) 0.0114(12)
C71 0.0330(13) 0.0217(11) 0.0237(12) 0.0071(9) 0.0116(10) 0.0058(10)
C72 0.0322(14) 0.0383(15) 0.0276(13) 0.0101(11) 0.0079(11) 0.0025(12)
C73 0.0396(16) 0.0547(19) 0.0288(15) 0.0072(13) 0.0002(12) -0.0032(14)
C74 0.0566(19) 0.0496(18) 0.0227(14) 0.0018(12) 0.0105(13) 0.0027(15)
C75 0.0555(18) 0.0379(15) 0.0304(14) 0.0079(11) 0.0254(13) 0.0106(14)
C76 0.0379(14) 0.0249(12) 0.0275(13) 0.0093(10) 0.0161(11) 0.0087(11)
C621 0.0342(15) 0.0411(16) 0.0599(19) 0.0238(14) 0.0286(14) 0.0168(13)
C622 0.0449(18) 0.064(2) 0.078(2) 0.0403(18) 0.0337(17) 0.0265(17)
C623 0.0403(17) 0.0490(19) 0.090(3) 0.0382(18) 0.0280(17) 0.0147(15)
C661 0.0487(16) 0.0253(13) 0.0337(14) 0.0041(10) 0.0211(12) 0.0076(12)
C662 0.057(2) 0.0386(16) 0.076(2) 0.0269(16) 0.0416(18) 0.0141(15)
C663 0.074(2) 0.0443(18) 0.0401(18) -0.0033(14) 0.0153(17) 0.0023(17)
C721 0.0252(13) 0.0492(17) 0.0369(15) 0.0128(12) 0.0081(11) 0.0048(12)
C722 0.0409(17) 0.064(2) 0.067(2) 0.0353(17) 0.0232(16) 0.0136(16)
C723 0.0358(16) 0.062(2) 0.057(2) 0.0259(16) 0.0124(14) 0.0107(15)
C761 0.0343(14) 0.0346(14) 0.0331(14) 0.0101(11) 0.0209(11) 0.0137(12)
C762 0.0546(19) 0.0546(19) 0.072(2) 0.0340(17) 0.0404(18) 0.0290(17)
C763 0.0440(17) 0.0425(16) 0.0497(18) 0.0168(13) 0.0235(14) 0.0069(14)

loop_
_atom_type_symbol
_atom_type_description
_atom_type_scat_dispersion_real
_atom_type_scat_dispersion_imag
_atom_type_scat_source
C C 0.0033 0.0016 'International Tables Vol C Tables 4.2.6.8 and 6.1.1.4'
H H 0.0000 0.0000 'International Tables Vol C Tables 4.2.6.8 and 6.1.1.4'
N N 0.0061 0.0033 'International Tables Vol C Tables 4.2.6.8 and 6.1.1.4'
Fe Fe 0.3463 0.8444 'International Tables Vol C Tables 4.2.6.8 and 6.1.1.4'
Ge Ge 0.1547 1.8001 'International Tables Vol C Tables 4.2.6.8 and 6.1.1.4'

loop_
_geom_angle_atom_site_label_1
_geom_angle_atom_site_label_2
_geom_angle_atom_site_label_3
_geom_angle
N2 Ge1 N1 90.38(8)
N2 Ge1 C6 91.46(9)
N1 Ge1 C6 92.41(9)
C13A Fe1 C17A 42.1(4)
C13A Fe1 C14A 42.0(4)
C17A Fe1 C14A 70.2(6)
C13A Fe1 C9 120.3(10)
C17A Fe1 C9 134.4(9)
C14A Fe1 C9 129.9(7)
C13A Fe1 C8 127.8(7)
C17A Fe1 C8 169.1(7)
C14A Fe1 C8 104.6(5)
C9 Fe1 C8 41.7(3)
C13A Fe1 C10 136.2(10)
C17A Fe1 C10 114.1(7)
C14A Fe1 C10 171.4(8)
C9 Fe1 C10 41.6(2)
C8 Fe1 C10 69.8(3)
C13A Fe1 C16A 69.7(6)
C17A Fe1 C16A 41.0(4)
C14A Fe1 C16A 68.8(5)
C9 Fe1 C16A 160.9(6)
C8 Fe1 C16A 147.2(8)
C10 Fe1 C16A 119.5(6)
C13A Fe1 C15A 69.5(5)
C17A Fe1 C15A 68.9(5)
C14A Fe1 C15A 40.8(3)
C9 Fe1 C15A 155.4(6)
C8 Fe1 C15A 113.8(6)
C10 Fe1 C15A 147.1(8)
C16A Fe1 C15A 40.3(3)
C13A Fe1 C15 55.8(6)
C17A Fe1 C15 59.4(6)
C14A Fe1 C15 31.3(5)
C9 Fe1 C15 158.9(4)
C8 Fe1 C15 121.1(5)
C10 Fe1 C15 157.3(6)
C16A Fe1 C15 40.1(6)
C15A Fe1 C15 13.8(4)
C13A Fe1 C12A 160.8(7)
C17A Fe1 C12A 154.3(7)
C14A Fe1 C12A 121.7(7)
C9 Fe1 C12A 58.5(5)
C8 Fe1 C12A 36.6(6)
C10 Fe1 C12A 57.8(4)
C16A Fe1 C12A 118.0(8)
C15A Fe1 C12A 104.3(8)
C15 Fe1 C12A 117.3(7)
C13A Fe1 C12 153.0(8)
C17A Fe1 C12 149.4(8)
C14A Fe1 C12 111.5(8)
C9 Fe1 C12 69.6(3)
C8 Fe1 C12 41.1(3)
C10 Fe1 C12 69.0(3)
C16A Fe1 C12 109.4(8)
C15A Fe1 C12 92.2(8)
C15 Fe1 C12 105.2(7)
C12A Fe1 C12 12.2(5)
C13A Fe1 C16 57.6(6)
C17A Fe1 C16 28.3(7)
C14A Fe1 C16 64.5(5)
C9 Fe1 C16 159.2(4)
C8 Fe1 C16 158.2(6)
C10 Fe1 C16 123.0(4)
C16A Fe1 C16 13.3(5)
C15A Fe1 C16 45.3(5)
C15 Fe1 C16 40.51(14)
C12A Fe1 C16 131.3(6)
C12 Fe1 C16 122.7(6)
C2 N1 C21 120.63(19)
C2 N1 Ge1 120.89(15)
C21 N1 Ge1 117.85(14)
C4 N2 C31 121.86(19)
C4 N2 Ge1 121.09(15)
C31 N2 Ge1 116.64(14)
C7 C6 Ge1 173.7(2)
C6 C7 C8A 174.5(7)
C6 C7 C8 175.7(7)
C8A C7 C8 8.9(10)
C12 C8 C9 108.0
C12 C8 C7 126.3(8)
C9 C8 C7 125.7(8)
C12 C8 Fe1 70.9(5)
C9 C8 Fe1 68.5(5)
C7 C8 Fe1 126.2(8)
C10 C9 C8 108.0
C10 C9 Fe1 70.3(4)
C8 C9 Fe1 69.7(5)
C10 C9 H9A 126.0
C8 C9 H9A 126.0
Fe1 C9 H9A 126.0
C11 C10 C9 108.0
C11 C10 Fe1 70.9(5)
C9 C10 Fe1 68.1(5)
C11 C10 H10A 126.0
C9 C10 H10A 126.0
Fe1 C10 H10A 126.0
C10 C11 C12 108.0
C10 C11 Fe1 68.3(5)
C12 C11 Fe1 69.4(5)
C10 C11 H11A 126.0
C12 C11 H11A 126.0
Fe1 C11 H11A 126.0
C8 C12 C11 108.0
C8 C12 Fe1 67.9(5)
C11 C12 Fe1 70.0(4)
C8 C12 H12A 126.0
C11 C12 H12A 126.0
Fe1 C12 H12A 126.0
C12A C8A C9A 108.0
C12A C8A C7 125.3(8)
C9A C8A C7 126.6(8)
C12A C8A Fe1 68.9(4)
C9A C8A Fe1 71.1(5)
C7 C8A Fe1 122.5(8)
C8A C9A C10A 108.0
C8A C9A Fe1 68.7(4)
C10A C9A Fe1 70.1(4)
C8A C9A H9AA 126.0
C10A C9A H9AA 126.0
Fe1 C9A H9AA 126.0
C11A C10A C9A 108.0
C11A C10A Fe1 68.7(4)
C9A C10A Fe1 70.1(5)
C11A C10A H10B 126.0
C9A C10A H10B 126.0
Fe1 C10A H10B 126.0
C10A C11A C12A 108.0
C10A C11A Fe1 71.1(5)
C12A C11A Fe1 68.9(4)
C10A C11A H11B 126.0
C12A C11A H11B 126.0
Fe1 C11A H11B 126.0
C8A C12A C11A 108.0
C8A C12A Fe1 70.4(5)
C11A C12A Fe1 70.4(4)
C8A C12A H12B 126.0
C11A C12A H12B 126.0
Fe1 C12A H12B 126.0
C2 C1 H1A 109.5
C2 C1 H1B 109.5
H1A C1 H1B 109.5
C2 C1 H1C 109.5
H1A C1 H1C 109.5
H1B C1 H1C 109.5
N1 C2 C3 123.2(2)
N1 C2 C1 119.5(2)
C3 C2 C1 117.2(2)
C4 C3 C2 127.3(2)
C4 C3 H3A 116.3
C2 C3 H3A 116.3
N2 C4 C3 122.5(2)
N2 C4 C5 119.9(2)
C3 C4 C5 117.6(2)
C4 C5 H5A 109.5
C4 C5 H5B 109.5
H5A C5 H5B 109.5
C4 C5 H5C 109.5
H5A C5 H5C 109.5
H5B C5 H5C 109.5
C17 C13 C14 108.0
C17 C13 Fe1 69.9(3)
C14 C13 Fe1 69.0(2)
C17 C13 H13A 126.0
C14 C13 H13A 126.0
Fe1 C13 H13A 126.0
C15 C14 C13 108.0
C15 C14 Fe1 68.8(3)
C13 C14 Fe1 71.2(3)
C15 C14 H14A 126.0
C13 C14 H14A 126.0
Fe1 C14 H14A 126.0
C16 C15 C14 108.0
C16 C15 Fe1 70.3(3)
C14 C15 Fe1 70.8(3)
C16 C15 H15A 126.0
C14 C15 H15A 126.0
Fe1 C15 H15A 126.0
C15 C16 C17 108.0
C15 C16 Fe1 69.2(3)
C17 C16 Fe1 71.3(3)
C15 C16 H16A 126.0
C17 C16 H16A 126.0
Fe1 C16 H16A 126.0
C16 C17 C13 108.0
C16 C17 Fe1 68.7(3)
C13 C17 Fe1 70.5(3)
C16 C17 H17A 126.0
C13 C17 H17A 126.0
Fe1 C17 H17A 126.0
C14A C13A C17A 108.0
C14A C13A Fe1 70.8(7)
C17A C13A Fe1 70.2(8)
C14A C13A H13B 126.0
C17A C13A H13B 126.0
Fe1 C13A H13B 126.0
C15A C14A C13A 108.0
C15A C14A Fe1 71.9(7)
C13A C14A Fe1 67.2(7)
C15A C14A H14B 126.0
C13A C14A H14B 126.0
Fe1 C14A H14B 126.0
C14A C15A C16A 108.0
C14A C15A Fe1 67.3(7)
C16A C15A Fe1 69.5(7)
C14A C15A H15B 125.9
C16A C15A H15B 125.9
Fe1 C15A H15B 125.9
C15A C16A C17A 108.0
C15A C16A Fe1 70.2(7)
C17A C16A Fe1 67.0(7)
C15A C16A H16B 126.0
C17A C16A H16B 126.0
Fe1 C16A H16B 126.0
C16A C17A C13A 108.0
C16A C17A Fe1 72.0(6)
C13A C17A Fe1 67.7(8)
C16A C17A H17B 126.0
C13A C17A H17B 126.0
Fe1 C17A H17B 126.0
C22 C21 C26 121.2(2)
C22 C21 N1 119.5(2)
C26 C21 N1 119.2(2)
C23 C22 C21 117.9(2)
C23 C22 C221 119.9(6)
C21 C22 C221 122.2(6)
C23 C22 C22A 120.2(15)
C21 C22 C22A 121.9(15)
C221 C22 C22A 1.1(18)
C24 C23 C22 121.3(2)
C24 C23 H23A 119.3
C22 C23 H23A 119.3
C25 C24 C23 119.8(2)
C25 C24 H24A 120.1
C23 C24 H24A 120.1
C24 C25 C26 121.6(2)
C24 C25 H25A 119.2
C26 C25 H25A 119.2
C25 C26 C21 118.0(2)
C25 C26 C261 119.5(2)
C21 C26 C261 122.4(2)
C36 C31 C32 121.6(2)
C36 C31 N2 119.6(2)
C32 C31 N2 118.6(2)
C33 C32 C31 117.7(2)
C33 C32 C321 119.9(2)
C31 C32 C321 122.4(2)
C34 C33 C32 121.4(2)
C34 C33 H33A 119.3
C32 C33 H33A 119.3
C35 C34 C33 119.9(2)
C35 C34 H34A 120.1
C33 C34 H34A 120.1
C34 C35 C36 121.4(2)
C34 C35 H35A 119.3
C36 C35 H35A 119.3
C35 C36 C31 117.9(2)
C35 C36 C361 119.6(2)
C31 C36 C361 122.6(2)
C22 C221 C223 114.1(10)
C22 C221 C222 113.8(10)
C223 C221 C222 109.1(10)
C22 C221 H22A 106.4
C223 C221 H22A 106.4
C222 C221 H22A 106.4
C221 C222 H22B 109.5
C221 C222 H22C 109.5
H22B C222 H22C 109.5
C221 C222 H22D 109.5
H22B C222 H22D 109.5
H22C C222 H22D 109.5
C221 C223 H22E 109.5
C221 C223 H22F 109.5
H22E C223 H22F 109.5
C221 C223 H22G 109.5
H22E C223 H22G 109.5
H22F C223 H22G 109.5
C22B C22A C22C 111(2)
C22B C22A C22 110(2)
C22C C22A C22 107(2)
C22B C22A H22H 109.8
C22C C22A H22H 109.8
C22 C22A H22H 109.8
C26 C261 C262 110.2(2)
C26 C261 C263 111.9(2)
C262 C261 C263 110.7(2)
C26 C261 H26A 108.0
C262 C261 H26A 108.0
C263 C261 H26A 108.0
C261 C262 H26B 109.5
C261 C262 H26C 109.5
H26B C262 H26C 109.5
C261 C262 H26D 109.5
H26B C262 H26D 109.5
H26C C262 H26D 109.5
C261 C263 H26E 109.5
C261 C263 H26F 109.5
H26E C263 H26F 109.5
C261 C263 H26G 109.5
H26E C263 H26G 109.5
H26F C263 H26G 109.5
C322 C321 C32 112.7(2)
C322 C321 C323 108.1(2)
C32 C321 C323 111.9(2)
C322 C321 H32A 108.0
C32 C321 H32A 108.0
C323 C321 H32A 108.0
C321 C322 H32B 109.5
C321 C322 H32C 109.5
H32B C322 H32C 109.5
C321 C322 H32D 109.5
H32B C322 H32D 109.5
H32C C322 H32D 109.5
C321 C323 H32E 109.5
C321 C323 H32F 109.5
H32E C323 H32F 109.5
C321 C323 H32G 109.5
H32E C323 H32G 109.5
H32F C323 H32G 109.5
C36 C361 C362 111.7(2)
C36 C361 C363 111.7(2)
C362 C361 C363 110.6(2)
C36 C361 H36A 107.6
C362 C361 H36A 107.6
C363 C361 H36A 107.6
C361 C362 H36B 109.5
C361 C362 H36C 109.5
H36B C362 H36C 109.5
C361 C362 H36D 109.5
H36B C362 H36D 109.5
H36C C362 H36D 109.5
C361 C363 H36E 109.5
C361 C363 H36F 109.5
H36E C363 H36F 109.5
C361 C363 H36G 109.5
H36E C363 H36G 109.5
H36F C363 H36G 109.5
C46 Ge2 N3 93.42(9)
C46 Ge2 N4 92.21(9)
N3 Ge2 N4 90.54(8)
C53A Fe2 C55 42.2(2)
C53A Fe2 C49 156.0(2)
C55 Fe2 C49 119.9(3)
C53A Fe2 C50 160.1(2)
C55 Fe2 C50 135.3(2)
C49 Fe2 C50 41.59(14)
C53A Fe2 C56 45.9(3)
C55 Fe2 C56 40.84(14)
C49 Fe2 C56 137.1(3)
C50 Fe2 C56 116.8(2)
C53A Fe2 C51 133.7(3)
C55 Fe2 C51 162.2(2)
C49 Fe2 C51 68.69(16)
C50 Fe2 C51 39.88(15)
C56 Fe2 C51 121.8(2)
C53A Fe2 C52 120.6(3)
C55 Fe2 C52 154.4(2)
C49 Fe2 C52 68.36(16)
C50 Fe2 C52 68.10(16)
C56 Fe2 C52 149.2(3)
C51 Fe2 C52 40.99(13)
C53A Fe2 C54A 41.79(17)
C55 Fe2 C54A 27.2(2)
C49 Fe2 C54A 114.4(2)
C50 Fe2 C54A 149.4(2)
C56 Fe2 C54A 64.8(2)
C51 Fe2 C54A 167.8(2)
C52 Fe2 C54A 127.9(2)
C53A Fe2 C57A 41.76(18)
C55 Fe2 C57A 48.0(3)
C49 Fe2 C57A 146.5(3)
C50 Fe2 C57A 119.1(3)
C56 Fe2 C57A 11.1(3)
C51 Fe2 C57A 115.7(2)
C52 Fe2 C57A 138.3(3)
C54A Fe2 C57A 68.8(3)
C53A Fe2 C48 129.4(3)
C55 Fe2 C48 127.7(2)
C49 Fe2 C48 41.01(12)
C50 Fe2 C48 69.55(12)
C56 Fe2 C48 168.5(2)
C51 Fe2 C48 69.49(12)
C52 Fe2 C48 40.99(12)
C54A Fe2 C48 104.66(18)
C57A Fe2 C48 171.2(3)
C53A Fe2 C54 28.6(3)
C55 Fe2 C54 40.45(13)
C49 Fe2 C54 128.2(2)
C50 Fe2 C54 169.0(2)
C56 Fe2 C54 67.1(2)
C51 Fe2 C54 148.4(2)
C52 Fe2 C54 114.4(2)
C54A Fe2 C54 20.84(19)
C57A Fe2 C54 66.8(3)
C48 Fe2 C54 104.94(16)
C53A Fe2 C57 36.5(3)
C55 Fe2 C57 66.3(2)
C49 Fe2 C57 166.4(2)
C50 Fe2 C57 125.0(2)
C56 Fe2 C57 38.92(12)
C51 Fe2 C57 102.0(2)
C52 Fe2 C57 111.6(3)
C54A Fe2 C57 76.9(2)
C57A Fe2 C57 28.0(3)
C48 Fe2 C57 146.7(3)
C54 Fe2 C57 64.87(18)
C42 N3 C61 119.73(19)
C42 N3 Ge2 122.46(15)
C61 N3 Ge2 117.25(14)
C44 N4 C71 120.88(19)
C44 N4 Ge2 123.07(15)
C71 N4 Ge2 115.99(14)
C42 C41 H41A 109.5
C42 C41 H41B 109.5
H41A C41 H41B 109.5
C42 C41 H41C 109.5
H41A C41 H41C 109.5
H41B C41 H41C 109.5
N3 C42 C43 123.3(2)
N3 C42 C41 119.9(2)
C43 C42 C41 116.7(2)
C42 C43 C44 127.2(2)
C42 C43 H43A 116.4
C44 C43 H43A 116.4
N4 C44 C43 123.4(2)
N4 C44 C45 119.6(2)
C43 C44 C45 116.9(2)
C44 C45 H45A 109.5
C44 C45 H45B 109.5
H45A C45 H45B 109.5
C44 C45 H45C 109.5
H45A C45 H45C 109.5
H45B C45 H45C 109.5
C47 C46 Ge2 176.7(2)
C46 C47 C48 175.7(3)
C49 C48 C52 106.0(3)
C49 C48 C47 127.8(3)
C52 C48 C47 126.1(3)
C49 C48 Fe2 68.66(17)
C52 C48 Fe2 69.03(16)
C47 C48 Fe2 124.01(18)
C48 C49 C50 108.4(3)
C48 C49 Fe2 70.33(17)
C50 C49 Fe2 69.28(18)
C48 C49 H49A 125.8
C50 C49 H49A 125.8
Fe2 C49 H49A 125.8
C51 C50 C49 108.3(3)
C51 C50 Fe2 70.27(19)
C49 C50 Fe2 69.13(19)
C51 C50 H50A 125.8
C49 C50 H50A 125.8
Fe2 C50 H50A 125.8
C50 C51 C52 108.1(3)
C50 C51 Fe2 69.86(19)
C52 C51 Fe2 69.59(18)
C50 C51 H51A 125.9
C52 C51 H51A 125.9
Fe2 C51 H51A 125.9
C51 C52 C48 109.1(3)
C51 C52 Fe2 69.41(18)
C48 C52 Fe2 69.97(16)
C51 C52 H52A 125.4
C48 C52 H52A 125.4
Fe2 C52 H52A 125.4
C54 C53 C57 108.0
C54 C53 Fe2 66.6(2)
C57 C53 Fe2 70.4(2)
C54 C53 H53A 126.0
C57 C53 H53A 126.0
Fe2 C53 H53A 126.0
C55 C54 C53 108.0
C55 C54 Fe2 66.3(2)
C53 C54 Fe2 74.9(2)
C55 C54 H54A 126.0
C53 C54 H54A 126.0
Fe2 C54 H54A 126.0
C56 C55 C54 108.0
C56 C55 Fe2 71.8(2)
C54 C55 Fe2 73.3(2)
C56 C55 H55A 125.8
C54 C55 H55A 125.8
Fe2 C55 H55A 125.8
C55 C56 C57 108.0
C55 C56 Fe2 67.4(2)
C57 C56 Fe2 75.2(2)
C55 C56 H56A 125.9
C57 C56 H56A 125.9
Fe2 C56 H56A 125.9
C56 C57 C53 108.0
C56 C57 Fe2 65.8(2)
C53 C57 Fe2 71.9(2)
C56 C57 H57A 126.0
C53 C57 H57A 126.0
Fe2 C57 H57A 126.0
C54A C53A C57A 108.0
C54A C53A Fe2 72.5(3)
C57A C53A Fe2 72.6(3)
C54A C53A H53B 125.8
C57A C53A H53B 125.8
Fe2 C53A H53B 125.8
C53A C54A C55A 108.0
C53A C54A Fe2 65.8(3)
C55A C54A Fe2 75.6(3)
C53A C54A H54B 126.0
C55A C54A H54B 126.0
Fe2 C54A H54B 126.0
C56A C55A C54A 108.0
C56A C55A Fe2 71.0(2)
C54A C55A Fe2 65.1(3)
C56A C55A H55B 125.9
C54A C55A H55B 125.9
Fe2 C55A H55B 125.9
C57A C56A C55A 108.0
C57A C56A Fe2 65.1(3)
C55A C56A Fe2 70.9(2)
C57A C56A H56B 125.9
C55A C56A H56B 125.9
Fe2 C56A H56B 125.9
C56A C57A C53A 108.0
C56A C57A Fe2 75.6(3)
C53A C57A Fe2 65.7(3)
C56A C57A H57B 126.0
C53A C57A H57B 126.0
Fe2 C57A H57B 126.0
C66 C61 C62 121.8(2)
C66 C61 N3 119.7(2)
C62 C61 N3 118.5(2)
C63 C62 C61 117.4(3)
C63 C62 C621 121.3(3)
C61 C62 C621 121.3(2)
C64 C63 C62 121.3(3)
C64 C63 H63A 119.3
C62 C63 H63A 119.3
C65 C64 C63 120.4(3)
C65 C64 H64A 119.8
C63 C64 H64A 119.8
C64 C65 C66 121.3(3)
C64 C65 H65A 119.3
C66 C65 H65A 119.3
C65 C66 C61 117.7(3)
C65 C66 C661 119.8(3)
C61 C66 C661 122.5(2)
C72 C71 C76 121.3(2)
C72 C71 N4 118.8(2)
C76 C71 N4 119.9(2)
C73 C72 C71 118.0(3)
C73 C72 C721 120.0(3)
C71 C72 C721 121.9(2)
C74 C73 C72 121.7(3)
C74 C73 H73A 119.1
C72 C73 H73A 119.1
C73 C74 C75 119.6(3)
C73 C74 H74A 120.2
C75 C74 H74A 120.2
C74 C75 C76 121.4(3)
C74 C75 H75A 119.3
C76 C75 H75A 119.3
C75 C76 C71 118.0(2)
C75 C76 C761 119.9(2)
C71 C76 C761 122.0(2)
C62 C621 C622 113.8(2)
C62 C621 C623 111.9(3)
C622 C621 C623 109.4(2)
C62 C621 H62A 107.1
C622 C621 H62A 107.1
C623 C621 H62A 107.1
C621 C622 H62B 109.5
C621 C622 H62C 109.5
H62B C622 H62C 109.5
C621 C622 H62D 109.5
H62B C622 H62D 109.5
H62C C622 H62D 109.5
C621 C623 H62E 109.5
C621 C623 H62F 109.5
H62E C623 H62F 109.5
C621 C623 H62G 109.5
H62E C623 H62G 109.5
H62F C623 H62G 109.5
C66 C661 C662 109.7(2)
C66 C661 C663 112.8(2)
C662 C661 C663 110.3(3)
C66 C661 H66A 108.0
C662 C661 H66A 108.0
C663 C661 H66A 108.0
C661 C662 H66B 109.5
C661 C662 H66C 109.5
H66B C662 H66C 109.5
C661 C662 H66D 109.5
H66B C662 H66D 109.5
H66C C662 H66D 109.5
C661 C663 H66E 109.5
C661 C663 H66F 109.5
H66E C663 H66F 109.5
C661 C663 H66G 109.5
H66E C663 H66G 109.5
H66F C663 H66G 109.5
C72 C721 C722 111.6(2)
C72 C721 C723 110.7(2)
C722 C721 C723 110.7(2)
C72 C721 H72A 107.9
C722 C721 H72A 107.9
C723 C721 H72A 107.9
C721 C722 H72B 109.5
C721 C722 H72C 109.5
H72B C722 H72C 109.5
C721 C722 H72D 109.5
H72B C722 H72D 109.5
H72C C722 H72D 109.5
C721 C723 H72E 109.5
C721 C723 H72F 109.5
H72E C723 H72F 109.5
C721 C723 H72G 109.5
H72E C723 H72G 109.5
H72F C723 H72G 109.5
C76 C761 C763 112.4(2)
C76 C761 C762 110.0(2)
C763 C761 C762 109.5(2)
C76 C761 H76A 108.3
C763 C761 H76A 108.3
C762 C761 H76A 108.3
C761 C762 H76B 109.5
C761 C762 H76C 109.5
H76B C762 H76C 109.5
C761 C762 H76D 109.5
H76B C762 H76D 109.5
H76C C762 H76D 109.5
C761 C763 H76E 109.5
C761 C763 H76F 109.5
H76E C763 H76F 109.5
C761 C763 H76G 109.5
H76E C763 H76G 109.5
H76F C763 H76G 109.5

loop_
_geom_bond_atom_site_label_1
_geom_bond_atom_site_label_2
_geom_bond_distance
Ge1 N2 1.9991(19)
Ge1 N1 2.000(2)
Ge1 C6 2.008(3)
Fe1 C13A 1.92(2)
Fe1 C17A 1.95(2)
Fe1 C14A 1.97(2)
Fe1 C9 1.984(14)
Fe1 C8 2.000(14)
Fe1 C10 2.014(11)
Fe1 C16A 2.017(18)
Fe1 C15A 2.026(14)
Fe1 C15 2.033(5)
Fe1 C12A 2.039(12)
Fe1 C12 2.040(13)
Fe1 C16 2.047(8)
N1 C2 1.336(3)
N1 C21 1.450(3)
N2 C4 1.332(3)
N2 C31 1.445(3)
C6 C7 1.203(4)
C7 C8A 1.452(9)
C7 C8 1.455(10)
C8 C12 1.419(5)
C8 C9 1.420(5)
C9 C10 1.420(5)
C9 H9A 1.0000
C10 C11 1.419(5)
C10 H10A 1.0000
C11 C12 1.420(5)
C11 H11A 1.0000
C12 H12A 1.0000
C8A C12A 1.425(5)
C8A C9A 1.425(5)
C9A C10A 1.425(5)
C9A H9AA 1.0000
C10A C11A 1.425(5)
C10A H10B 1.0000
C11A C12A 1.425(5)
C11A H11B 1.0000
C12A H12B 1.0000
C1 C2 1.508(3)
C1 H1A 0.9800
C1 H1B 0.9800
C1 H1C 0.9800
C2 C3 1.395(3)
C3 C4 1.395(3)
C3 H3A 0.9500
C4 C5 1.508(3)
C5 H5A 0.9800
C5 H5B 0.9800
C5 H5C 0.9800
C13 C17 1.413(4)
C13 C14 1.413(4)
C13 H13A 1.0000
C14 C15 1.413(4)
C14 H14A 1.0000
C15 C16 1.413(4)
C15 H15A 1.0000
C16 C17 1.413(4)
C16 H16A 1.0000
C17 H17A 1.0000
C13A C14A 1.392(9)
C13A C17A 1.392(9)
C13A H13B 1.0000
C14A C15A 1.392(9)
C14A H14B 1.0000
C15A C16A 1.392(9)
C15A H15B 1.0000
C16A C17A 1.392(9)
C16A H16B 1.0000
C17A H17B 1.0000
C21 C22 1.407(3)
C21 C26 1.409(3)
C22 C23 1.400(3)
C22 C221 1.494(16)
C22 C22A 1.57(3)
C23 C24 1.381(4)
C23 H23A 0.9500
C24 C25 1.377(4)
C24 H24A 0.9500
C25 C26 1.394(3)
C25 H25A 0.9500
C26 C261 1.521(3)
C31 C36 1.403(3)
C31 C32 1.410(3)
C32 C33 1.396(3)
C32 C321 1.523(3)
C33 C34 1.384(4)
C33 H33A 0.9500
C34 C35 1.379(4)
C34 H34A 0.9500
C35 C36 1.399(3)
C35 H35A 0.9500
C36 C361 1.518(3)
C221 C223 1.526(16)
C221 C222 1.530(15)
C221 H22A 1.0000
C222 H22B 0.9800
C222 H22C 0.9800
C222 H22D 0.9800
C223 H22E 0.9800
C223 H22F 0.9800
C223 H22G 0.9800
C22A C22B 1.56(3)
C22A C22C 1.56(3)
C22A H22H 1.0000
C22B H22I 0.9800
C22B H22J 0.9800
C22B H22K 0.9800
C22C H22L 0.9800
C22C H22M 0.9800
C22C H22N 0.9800
C261 C262 1.527(4)
C261 C263 1.535(4)
C261 H26A 1.0000
C262 H26B 0.9800
C262 H26C 0.9800
C262 H26D 0.9800
C263 H26E 0.9800
C263 H26F 0.9800
C263 H26G 0.9800
C321 C322 1.508(4)
C321 C323 1.537(4)
C321 H32A 1.0000
C322 H32B 0.9800
C322 H32C 0.9800
C322 H32D 0.9800
C323 H32E 0.9800
C323 H32F 0.9800
C323 H32G 0.9800
C361 C362 1.528(4)
C361 C363 1.533(4)
C361 H36A 1.0000
C362 H36B 0.9800
C362 H36C 0.9800
C362 H36D 0.9800
C363 H36E 0.9800
C363 H36F 0.9800
C363 H36G 0.9800
Ge2 C46 1.997(3)
Ge2 N3 2.0075(18)
Ge2 N4 2.0093(19)
Fe2 C53A 1.933(8)
Fe2 C55 1.956(6)
Fe2 C49 2.009(3)
Fe2 C50 2.011(3)
Fe2 C56 2.012(6)
Fe2 C51 2.016(3)
Fe2 C52 2.019(3)
Fe2 C54A 2.021(6)
Fe2 C57A 2.024(8)
Fe2 C48 2.031(3)
Fe2 C54 2.045(5)
Fe2 C57 2.133(6)
N3 C42 1.331(3)
N3 C61 1.450(3)
N4 C44 1.326(3)
N4 C71 1.443(3)
C41 C42 1.509(3)
C41 H41A 0.9800
C41 H41B 0.9800
C41 H41C 0.9800
C42 C43 1.395(3)
C43 C44 1.397(3)
C43 H43A 0.9500
C44 C45 1.504(3)
C45 H45A 0.9800
C45 H45B 0.9800
C45 H45C 0.9800
C46 C47 1.201(3)
C47 C48 1.438(4)
C48 C49 1.415(4)
C48 C52 1.418(4)
C49 C50 1.427(5)
C49 H49A 1.0000
C50 C51 1.373(5)
C50 H50A 1.0000
C51 C52 1.413(4)
C51 H51A 1.0000
C52 H52A 1.0000
C53 C54 1.386(4)
C53 C57 1.386(4)
C53 H53A 1.0000
C54 C55 1.386(4)
C54 H54A 1.0000
C55 C56 1.386(4)
C55 H55A 1.0000
C56 C57 1.386(4)
C56 H56A 1.0000
C57 H57A 1.0000
C53A C54A 1.413(5)
C53A C57A 1.413(5)
C53A H53B 1.0000
C54A C55A 1.413(5)
C54A H54B 1.0000
C55A C56A 1.413(5)
C55A H55B 1.0000
C56A C57A 1.412(5)
C56A H56B 1.0000
C57A H57B 1.0000
C61 C66 1.401(4)
C61 C62 1.408(4)
C62 C63 1.399(4)
C62 C621 1.518(4)
C63 C64 1.373(5)
C63 H63A 0.9500
C64 C65 1.371(5)
C64 H64A 0.9500
C65 C66 1.397(4)
C65 H65A 0.9500
C66 C661 1.516(4)
C71 C72 1.405(4)
C71 C76 1.407(3)
C72 C73 1.394(4)
C72 C721 1.523(4)
C73 C74 1.376(4)
C73 H73A 0.9500
C74 C75 1.383(4)
C74 H74A 0.9500
C75 C76 1.398(3)
C75 H75A 0.9500
C76 C761 1.515(4)
C621 C622 1.533(4)
C621 C623 1.535(4)
C621 H62A 1.0000
C622 H62B 0.9800
C622 H62C 0.9800
C622 H62D 0.9800
C623 H62E 0.9800
C623 H62F 0.9800
C623 H62G 0.9800
C661 C662 1.528(4)
C661 C663 1.533(4)
C661 H66A 1.0000
C662 H66B 0.9800
C662 H66C 0.9800
C662 H66D 0.9800
C663 H66E 0.9800
C663 H66F 0.9800
C663 H66G 0.9800
C721 C722 1.531(4)
C721 C723 1.533(4)
C721 H72A 1.0000
C722 H72B 0.9800
C722 H72C 0.9800
C722 H72D 0.9800
C723 H72E 0.9800
C723 H72F 0.9800
C723 H72G 0.9800
C761 C763 1.531(4)
C761 C762 1.542(4)
C761 H76A 1.0000
C762 H76B 0.9800
C762 H76C 0.9800
C762 H76D 0.9800
C763 H76E 0.9800
C763 H76F 0.9800
C763 H76G 0.9800
